data_4333195
loop_
_publ_author_name
'Tyree, William S.'
'Vicic, David A.'
'Piccoli, Paula M. B.'
'Schultz, Arthur J.'

_publ_section_title
;
 Structural Factors Influencing Linear M&#x2212;H&#x2212;M Bonding in
 Bis(dialkylphosphino)methane Complexes of Nickel
;
_journal_issue 22
_journal_name_full 'Inorganic Chemistry'
_journal_page_first 8853
_journal_page_last 8855
_journal_paper_doi 10.1021/ic0617036
_journal_volume 45
_journal_year 2006
_chemical_formula_sum 'C26 H61 Cl2 Ni2 P4'
_chemical_formula_weight 685.98
_chemical_name_systematic ' ?'
_space_group_IT_number 14
_symmetry_cell_setting monoclinic
_symmetry_space_group_name_Hall '-P 2yab'
_symmetry_space_group_name_H-M 'P 1 21/a 1'
_cell_angle_alpha 90.0
_cell_angle_beta 93.958(15)
_cell_angle_gamma 90.0
_cell_formula_units_Z 4
_cell_length_a 14.3430(30)
_cell_length_b 14.8820(30)
_cell_length_c 16.2130(30)
_cell_volume 3452.5(12)
_pd_block_id 2005-05-19T11:24|NI2HCL2_phase1|Paul_M._B._Piccoli||
_pd_phase_name ni2hcl2
_cod_data_source_file ic0617036sup1.cif
_cod_data_source_block NI2HCL2_phase_1
_cod_depositor_comments
;
The following automatic conversions were performed:

'_geom_bond_publ_flag' value 'N' changed to 'n' according to
/home/saulius/struct/CIF-dictionaries/cif_core.dic dictionary named
'cif_core.dic' version 2.4.2 from 2011-04-26 (330
times).

'_geom_angle_publ_flag' value 'N' changed to 'n' according
to /home/saulius/struct/CIF-dictionaries/cif_core.dic dictionary
named 'cif_core.dic' version 2.4.2 from 2011-04-26 (193 times).

Automatic conversion script
Id: cif_fix_values 1891 2012-01-12 08:04:46Z andrius 
;
_cod_original_sg_symbol_H-M 'P 21/a'
_cod_database_code 4333195

loop_
_symmetry_equiv_pos_site_id
_symmetry_equiv_pos_as_xyz
1 +x,+y,+z
2 -x+1/2,+y+1/2,-z
-1 -x,-y,-z
-2 +x+1/2,-y+1/2,+z

loop_
_atom_site_aniso_label
_atom_site_aniso_U_11
_atom_site_aniso_U_12
_atom_site_aniso_U_13
_atom_site_aniso_U_22
_atom_site_aniso_U_23
_atom_site_aniso_U_33
NI1 0.0115(17) 0.0011(16) 0.0010(14) 0.0069(25) 0.0005(16) 0.0080(17)
NI2 0.0108(17) 0.0026(16) 0.0028(14) 0.0077(25) -0.0026(17) 0.0110(18)
CL1 0.0238(24) 0.0017(21) 0.0054(19) 0.0148(33) -0.0025(20) 0.0186(23)
CL2 0.0175(22) -0.0033(21) 0.0005(19) 0.023(4) -0.0016(22) 0.0246(25)
P1 0.0102(32) 0.0048(32) -0.0023(27) 0.017(5) -0.0001(31) 0.0043(32)
P2 0.015(4) -0.005(4) 0.0093(34) 0.021(6) -0.008(4) 0.023(4)
P3 0.011(4) -0.0070(34) 0.0045(30) 0.014(5) -0.0002(34) 0.013(4)
C2 0.0193(35) 0.0060(35) 0.0035(30) 0.019(5) 0.001(4) 0.022(4)
C3 0.0106(30) 0.002(4) 0.0001(26) 0.038(6) -0.004(4) 0.0122(33)
C4 0.0172(31) 0.0049(29) 0.0096(26) 0.021(5) 0.0012(31) 0.0178(34)
C5 0.0132(31) -0.0006(32) 0.0056(26) 0.028(5) 0.0046(34) 0.0160(34)
C6 0.0098(29) -0.0024(29) 0.0016(26) 0.018(5) 0.0061(31) 0.0191(34)
C7 0.0100(26) -0.0009(24) 0.0013(23) 0.004(4) -0.0056(25) 0.0137(30)
C8 0.0209(35) 0.0005(31) -0.0012(28) 0.009(5) -0.0026(30) 0.019(4)
C9 0.0169(32) 0.0064(32) 0.0013(27) 0.023(5) -0.0070(32) 0.0146(34)
C10 0.0126(29) 0.0014(29) -0.0013(26) 0.016(5) -0.0038(29) 0.0189(34)
C11 0.022(4) 0.0012(35) 0.0057(32) 0.018(5) 0.0008(35) 0.028(4)
C12 0.0202(34) -0.0008(31) 0.0006(27) 0.014(5) -0.0073(31) 0.0161(35)
C13 0.0172(31) -0.0046(26) 0.0042(25) 0.008(4) -0.0039(26) 0.0107(30)
C14 0.0192(31) 0.0007(29) -0.0018(28) 0.009(4) -0.0001(27) 0.0152(32)
C15 0.023(4) -0.0010(33) 0.0029(28) 0.018(5) 0.0037(30) 0.0113(32)
C16 0.0169(33) -0.0036(35) 0.0020(31) 0.022(5) -0.003(4) 0.023(4)
C17 0.0163(31) 0.0019(29) 0.0039(27) 0.015(5) 0.0002(29) 0.0182(34)
C18 0.021(4) -0.005(4) -0.0041(29) 0.038(6) -0.003(4) 0.0155(35)
C19 0.026(4) 0.004(4) 0.0039(34) 0.022(5) 0.004(4) 0.026(4)
C20 0.0161(29) 0.0051(29) 0.0081(26) 0.010(4) 0.0062(30) 0.0219(34)
C21 0.023(4) -0.0052(31) 0.0088(30) 0.013(5) -0.0044(31) 0.018(4)
C22 0.0108(31) 0.0032(30) -0.0002(30) 0.014(5) -0.001(4) 0.035(4)
C23 0.0109(27) -0.0008(27) 0.0081(25) 0.014(4) 0.0055(29) 0.0198(34)
C24 0.0239(34) 0.0000(31) -0.0004(28) 0.011(4) 0.0002(31) 0.0153(32)
C25 0.0116(30) 0.0024(30) 0.0077(28) 0.020(5) 0.0009(32) 0.020(4)
C26 0.0215(35) 0.0025(31) 0.0041(29) 0.019(5) -0.0026(30) 0.016(4)
H1A 0.029(6) -0.001(6) -0.002(5) 0.008(8) 0.003(5) 0.022(6)
H2A 0.025(7) -0.013(8) -0.005(7) 0.059(14) -0.006(9) 0.048(9)
H2B 0.023(6) 0.017(7) 0.004(5) 0.050(12) -0.007(7) 0.022(7)
H2C 0.035(9) -0.010(9) 0.012(8) 0.051(15) -0.016(11) 0.075(13)
H3A 0.020(6) 0.003(6) 0.008(6) 0.020(10) -0.009(7) 0.048(9)
H3B 0.024(7) 0.017(7) 0.010(6) 0.049(13) 0.002(8) 0.031(8)
H3C 0.041(8) 0.010(7) 0.009(7) 0.036(12) 0.009(7) 0.032(8)
H4A 0.036(7) -0.003(6) 0.014(6) 0.012(9) 0.000(6) 0.033(7)
H5A 0.047(9) 0.016(9) -0.006(7) 0.095(18) 0.005(8) 0.015(7)
H5B 0.041(8) 0.015(7) -0.010(7) 0.014(10) -0.003(8) 0.061(10)
H5C 0.029(7) 0.013(7) 0.008(6) 0.034(11) 0.006(7) 0.028(7)
H6A 0.071(11) -0.015(10) 0.007(7) 0.074(16) 0.007(8) 0.014(7)
H6B 0.054(10) -0.004(9) 0.009(8) 0.040(14) 0.001(9) 0.047(10)
H6C 0.025(8) -0.010(8) 0.007(8) 0.056(15) -0.007(10) 0.078(12)
H7A 0.021(7) 0.005(7) 0.010(6) 0.041(12) -0.003(7) 0.036(8)
H8A 0.042(8) -0.004(8) -0.006(8) 0.038(13) -0.008(9) 0.054(11)
H8B 0.082(13) 0.011(11) 0.010(9) 0.070(17) -0.004(9) 0.033(9)
H8C 0.031(7) 0.010(7) 0.014(7) 0.033(11) 0.005(7) 0.047(9)
H9A 0.025(7) 0.001(7) -0.005(7) 0.035(12) 0.009(8) 0.054(10)
H9B 0.064(11) 0.003(10) 0.037(10) 0.034(14) -0.011(10) 0.087(14)
H9C 0.070(10) -0.008(8) -0.015(7) 0.030(12) -0.002(7) 0.022(7)
H10A 0.033(8) -0.012(7) 0.006(7) 0.036(12) 0.003(8) 0.048(9)
H11A 0.057(9) 0.005(7) -0.006(6) 0.025(11) 0.001(7) 0.021(7)
H11B 0.032(8) -0.003(8) 0.020(7) 0.039(12) 0.017(8) 0.062(10)
H11C 0.061(10) -0.030(8) 0.008(8) 0.033(11) -0.015(7) 0.032(8)
H12A 0.042(8) 0.016(8) 0.007(7) 0.043(12) 0.013(8) 0.036(9)
H12B 0.065(11) -0.031(10) -0.002(9) 0.054(15) 0.014(9) 0.048(10)
H12C 0.034(8) -0.006(8) 0.014(6) 0.056(13) 0.002(7) 0.016(6)
H13A 0.054(9) -0.015(8) 0.027(7) 0.032(11) -0.007(7) 0.035(9)
H13B 0.024(7) 0.002(6) 0.000(7) 0.013(9) -0.012(8) 0.064(10)
H14A 0.028(7) 0.004(6) 0.006(6) 0.014(9) 0.013(7) 0.047(9)
H15A 0.051(9) -0.019(8) -0.016(7) 0.017(10) 0.008(7) 0.039(9)
H15B 0.031(7) 0.017(6) 0.004(5) 0.024(10) -0.006(6) 0.025(7)
H15C 0.055(9) 0.005(8) -0.008(8) 0.020(11) 0.005(7) 0.039(8)
H16A 0.058(10) 0.020(9) 0.007(7) 0.028(11) 0.004(8) 0.031(8)
H16B 0.019(6) 0.011(7) -0.004(6) 0.041(12) -0.027(8) 0.046(9)
H16C 0.057(9) 0.012(8) 0.023(8) 0.020(10) 0.010(7) 0.043(9)
H17A 0.039(8) 0.006(7) 0.020(6) 0.040(11) 0.005(6) 0.018(6)
H18A 0.065(10) -0.002(9) 0.016(8) 0.045(14) 0.008(8) 0.031(8)
H18B 0.026(7) 0.008(8) 0.018(7) 0.068(15) -0.007(8) 0.045(9)
H18C 0.059(10) -0.004(10) -0.014(8) 0.042(14) -0.016(9) 0.041(9)
H19A 0.058(10) -0.002(8) 0.002(7) 0.048(13) 0.011(7) 0.020(7)
H19B 0.050(9) 0.011(7) 0.012(7) 0.018(10) 0.006(7) 0.044(9)
H19C 0.045(8) 0.028(8) 0.006(6) 0.047(13) 0.017(7) 0.026(7)
H20A 0.019(6) -0.001(5) -0.001(5) 0.014(9) -0.019(6) 0.038(8)
H21A 0.027(7) 0.000(7) 0.003(7) 0.036(12) 0.025(8) 0.058(10)
H21B 0.013(6) -0.021(6) 0.006(6) 0.047(12) -0.016(8) 0.045(9)
H21C 0.028(7) -0.004(6) 0.013(6) 0.020(10) -0.011(6) 0.040(8)
H22A 0.053(10) -0.013(11) -0.004(7) 0.101(20) -0.005(10) 0.029(9)
H22B 0.042(9) 0.011(9) 0.020(8) 0.065(16) -0.012(9) 0.051(10)
H22C 0.052(9) -0.018(9) 0.009(8) 0.051(14) 0.004(8) 0.040(9)
H24B 0.046(9) 0.013(8) 0.026(7) 0.026(11) -0.008(7) 0.052(10)
H24C 0.042(8) -0.012(8) -0.003(6) 0.055(14) -0.002(8) 0.026(8)
H25A 0.044(8) -0.015(8) 0.019(8) 0.038(13) 0.018(9) 0.065(11)
H25B 0.036(8) 0.005(8) 0.007(7) 0.042(13) -0.004(8) 0.049(10)
H25C 0.047(9) 0.022(9) 0.003(7) 0.053(14) -0.011(9) 0.039(9)
H26B 0.025(6) 0.007(6) 0.003(5) 0.038(11) 0.016(6) 0.015(6)
H26A 0.030(7) 0.015(7) -0.009(6) 0.031(11) 0.006(7) 0.040(8)
Ha 0.036(7) -0.001(7) 0.006(7) 0.039(12) 0.014(7) 0.047(8)

loop_
_atom_site_type_symbol
_atom_site_label
_atom_site_fract_x
_atom_site_fract_y
_atom_site_fract_z
_atom_site_occupancy
_atom_site_thermal_displace_type
_atom_site_U_iso_or_equiv
_atom_site_symmetry_multiplicity
Ni NI1 0.65912(23) 0.41804(29) 0.23089(21) 1.0 Uani 0.00876 4
Ni NI2 0.81446(23) 0.57249(29) 0.26708(22) 1.0 Uani 0.00974 4
Cl CL1 0.55369(29) 0.30653(35) 0.21308(26) 1.0 Uani 0.01889 4
Cl CL2 0.92076(30) 0.6851(4) 0.29019(29) 1.0 Uani 0.02168 4
P P1 0.5686(5) 0.4924(6) 0.3130(4) 1.0 Uani 0.01057 4
P P2 0.6985(5) 0.6587(7) 0.3054(5) 1.0 Uani 0.01949 4
P P3 0.7578(5) 0.3517(6) 0.1525(5) 1.0 Uani 0.01232 4
P P4 0.9199(5) 0.4773(6) 0.2282(4) 1.0 Uiso 0.0082(14) 4
C C1 0.4428(4) 0.4911(4) 0.28261(35) 1.0 Uiso 0.0107(12) 4
C C2 0.4242(4) 0.5377(5) 0.1988(4) 1.0 Uani 0.01999 4
C C3 0.3828(4) 0.5297(4) 0.34476(34) 1.0 Uani 0.02044 4
C C4 0.5774(4) 0.4405(5) 0.4177(4) 1.0 Uani 0.01811 4
C C5 0.6810(4) 0.4277(5) 0.44436(32) 1.0 Uani 0.01875 4
C C6 0.5266(4) 0.3496(5) 0.42296(33) 1.0 Uani 0.01571 4
C C7 0.72980(34) 0.7373(4) 0.39080(35) 1.0 Uani 0.00927 4
C C8 0.7687(4) 0.6858(4) 0.4670(4) 1.0 Uani 0.01621 4
C C9 0.6493(4) 0.7990(5) 0.41199(32) 1.0 Uani 0.01812 4
C C10 0.6548(4) 0.7332(5) 0.2172(4) 1.0 Uani 0.01586 4
C C11 0.7205(4) 0.8116(5) 0.19981(33) 1.0 Uani 0.02277 4
C C12 0.6357(4) 0.6768(4) 0.13876(35) 1.0 Uani 0.01688 4
C C13 0.5925(4) 0.6112(5) 0.33695(31) 1.0 Uani 0.01169 4
C C14 0.7571(4) 0.2275(5) 0.1605(4) 1.0 Uani 0.01474 4
C C15 0.7818(4) 0.1991(4) 0.25096(34) 1.0 Uani 0.01713 4
C C16 0.8175(4) 0.1789(4) 0.1013(4) 1.0 Uani 0.02064 4
C C17 0.7272(4) 0.3700(5) 0.0400(4) 1.0 Uani 0.01628 4
C C18 0.6368(4) 0.3216(5) 0.00698(34) 1.0 Uani 0.0253 4
C C19 0.7193(4) 0.4703(5) 0.02489(34) 1.0 Uani 0.02472 4
C C20 0.9819(4) 0.4182(4) 0.3177(4) 1.0 Uani 0.01561 4
C C21 0.9114(4) 0.3838(4) 0.37588(33) 1.0 Uani 0.01756 4
C C22 1.0534(4) 0.4781(5) 0.3642(4) 1.0 Uani 0.02008 4
C C23 1.0153(4) 0.5270(4) 0.17266(33) 1.0 Uani 0.01452 4
C C24 0.9760(4) 0.5771(4) 0.09645(33) 1.0 Uani 0.01672 4
C C25 1.0892(4) 0.4598(5) 0.14876(32) 1.0 Uani 0.0172 4
C C26 0.8814(4) 0.3809(5) 0.16138(33) 1.0 Uani 0.01875 4
H H1A 0.4271(8) 0.4201(4) 0.2723(7) 1.0 Uani 0.01979 4
H H2A 0.3502(5) 0.5326(12) 0.1795(9) 1.0 Uani 0.04426 4
H H2B 0.4621(8) 0.5078(10) 0.1496(6) 1.0 Uani 0.03154 4
H H2C 0.4399(10) 0.6092(6) 0.2031(11) 1.0 Uani 0.05353 4
H H3A 0.3087(4) 0.5262(10) 0.3250(8) 1.0 Uani 0.02917 4
H H3B 0.3956(8) 0.6014(5) 0.3536(8) 1.0 Uani 0.03448 4
H H3C 0.3924(9) 0.4974(10) 0.4051(5) 1.0 Uani 0.03586 4
H H4A 0.5454(8) 0.4891(7) 0.4573(7) 1.0 Uani 0.02677 4
H H5A 0.6866(10) 0.4063(13) 0.5089(5) 1.0 Uani 0.05283 4
H H5B 0.7196(8) 0.4903(6) 0.4376(9) 1.0 Uani 0.03935 4
H H5C 0.7113(8) 0.3769(8) 0.4057(7) 1.0 Uani 0.03001 4
H H6A 0.5388(11) 0.3218(12) 0.4851(5) 1.0 Uani 0.05255 4
H H6B 0.5517(10) 0.2987(9) 0.3814(8) 1.0 Uani 0.04655 4
H H6C 0.4515(4) 0.3572(13) 0.4104(11) 1.0 Uani 0.05274 4
H H7A 0.7879(6) 0.7766(9) 0.3701(8) 1.0 Uani 0.03219 4
H H8A 0.7912(10) 0.7352(10) 0.5139(8) 1.0 Uani 0.04522 4
H H8B 0.8240(10) 0.6405(12) 0.4500(9) 1.0 Uani 0.06152 4
H H8C 0.7180(8) 0.6420(9) 0.4939(8) 1.0 Uani 0.03644 4
H H9A 0.6730(9) 0.8504(8) 0.4565(7) 1.0 Uani 0.03857 4
H H9B 0.5929(9) 0.7589(10) 0.4347(11) 1.0 Uani 0.06032 4
H H9C 0.6218(10) 0.8335(10) 0.3562(6) 1.0 Uani 0.04125 4
H H10A 0.5878(6) 0.7586(10) 0.2350(9) 1.0 Uani 0.03917 4
H H11A 0.6976(10) 0.8480(9) 0.1436(5) 1.0 Uani 0.03451 4
H H11B 0.7893(6) 0.7830(10) 0.1914(9) 1.0 Uani 0.0436 4
H H11C 0.7282(10) 0.8589(9) 0.2512(7) 1.0 Uani 0.04139 4
H H12A 0.5995(9) 0.7144(10) 0.0883(6) 1.0 Uani 0.04018 4
H H12B 0.5943(11) 0.6174(9) 0.1500(10) 1.0 Uani 0.05586 4
H H12C 0.7012(6) 0.6494(10) 0.1190(7) 1.0 Uani 0.03514 4
H H13A 0.5923(10) 0.6174(11) 0.4038(4) 1.0 Uani 0.03934 4
H H13B 0.5336(7) 0.6513(9) 0.3119(9) 1.0 Uani 0.03386 4
H H14A 0.6838(5) 0.2114(10) 0.1452(8) 1.0 Uani 0.02958 4
H H15A 0.7711(10) 0.1269(5) 0.2572(8) 1.0 Uani 0.03693 4
H H15B 0.7365(7) 0.2355(9) 0.2909(7) 1.0 Uani 0.02681 4
H H15C 0.8551(5) 0.2125(11) 0.2693(9) 1.0 Uani 0.03855 4
H H16A 0.8102(10) 0.1064(5) 0.1081(8) 1.0 Uani 0.03906 4
H H16B 0.8915(4) 0.1947(11) 0.1124(8) 1.0 Uani 0.0357 4
H H16C 0.7972(9) 0.1929(11) 0.0365(4) 1.0 Uani 0.03928 4
H H17A 0.7869(7) 0.3484(10) 0.0067(7) 1.0 Uani 0.03124 4
H H18A 0.6216(10) 0.3359(12) -0.0585(4) 1.0 Uani 0.04643 4
H H18B 0.5802(8) 0.3455(12) 0.0432(8) 1.0 Uani 0.04575 4
H H18C 0.6454(11) 0.2487(5) 0.0114(9) 1.0 Uani 0.0484 4
H H19A 0.7142(10) 0.4835(12) -0.0414(4) 1.0 Uani 0.04196 4
H H19B 0.7792(7) 0.5099(9) 0.0488(8) 1.0 Uani 0.03685 4
H H19C 0.6585(7) 0.4984(11) 0.0524(7) 1.0 Uani 0.0392 4
H H20A 1.0156(7) 0.3598(7) 0.2922(8) 1.0 Uani 0.02368 4
H H21A 0.9457(8) 0.3415(10) 0.4242(8) 1.0 Uani 0.04074 4
H H21B 0.8558(7) 0.3454(10) 0.3428(8) 1.0 Uani 0.03486 4
H H21C 0.8792(8) 0.4390(7) 0.4075(8) 1.0 Uani 0.02892 4
H H22A 1.0841(10) 0.4437(12) 0.4189(7) 1.0 Uani 0.06122 4
H H22B 1.0185(10) 0.5362(9) 0.3890(9) 1.0 Uani 0.05195 4
H H22C 1.1091(8) 0.5017(12) 0.3274(8) 1.0 Uani 0.04736 4
H H23A 1.0442(7) 0.5785(8) 0.2152(6) 1.0 Uiso 0.0230(28) 4
H H24A 1.0292(7) 0.6143(10) 0.0662(8) 1.0 Uiso 0.036(4) 4
H H24B 0.9282(9) 0.6281(8) 0.1166(9) 1.0 Uani 0.04007 4
H H24C 0.9439(9) 0.5318(9) 0.0500(6) 1.0 Uani 0.04131 4
H H25A 1.1450(8) 0.4938(11) 0.1187(9) 1.0 Uani 0.04804 4
H H25B 1.0625(9) 0.4106(10) 0.1031(8) 1.0 Uani 0.04205 4
H H25C 1.1198(9) 0.4243(11) 0.2028(6) 1.0 Uani 0.04654 4
H H26B 0.9023(8) 0.3980(10) 0.1000(5) 1.0 Uani 0.02617 4
H H26A 0.9232(8) 0.3228(8) 0.1815(8) 1.0 Uani 0.0341 4
H Ha 0.7341(9) 0.4959(12) 0.2491(9) 1.0 Uani 0.04037 4

loop_
_atom_type_symbol
_atom_type_number_in_cell
Ni 8.0
Cl 8.0
P 16.0
C 104.0
H 244.0

loop_
_geom_angle_atom_site_label_1
_geom_angle_atom_site_label_2
_geom_angle_atom_site_label_3
_geom_angle
_geom_angle_site_symmetry_1
_geom_angle_site_symmetry_3
_geom_angle_publ_flag
CL1 NI1 P1 91.65(27) 1_555 1_555 n
CL1 NI1 P3 92.79(28) 1_555 1_555 n
CL1 NI1 Ha 176.7(6) 1_555 1_555 n
P1 NI1 P3 175.5(4) 1_555 1_555 n
P1 NI1 Ha 86.6(6) 1_555 1_555 n
P3 NI1 Ha 88.9(6) 1_555 1_555 n
CL2 NI2 P2 91.98(31) 1_555 1_555 n
CL2 NI2 P4 93.18(26) 1_555 1_555 n
CL2 NI2 Ha 176.9(6) 1_555 1_555 n
P2 NI2 P4 174.8(4) 1_555 1_555 n
P2 NI2 Ha 85.4(6) 1_555 1_555 n
P4 NI2 Ha 89.4(6) 1_555 1_555 n
NI1 P1 C1 116.0(4) 1_555 1_555 n
NI1 P1 C4 109.5(4) 1_555 1_555 n
NI1 P1 C13 119.9(4) 1_555 1_555 n
C1 P1 C4 104.1(4) 1_555 1_555 n
C1 P1 C13 103.4(5) 1_555 1_555 n
C4 P1 C13 101.9(4) 1_555 1_555 n
NI2 P2 C7 115.4(4) 1_555 1_555 n
NI2 P2 C10 110.2(4) 1_555 1_555 n
NI2 P2 C13 121.4(5) 1_555 1_555 n
C7 P2 C10 104.3(6) 1_555 1_555 n
C7 P2 C13 101.8(4) 1_555 1_555 n
C10 P2 C13 101.8(5) 1_555 1_555 n
NI1 P3 C14 113.5(4) 1_555 1_555 n
NI1 P3 C17 112.4(4) 1_555 1_555 n
NI1 P3 C26 120.6(5) 1_555 1_555 n
C14 P3 C17 102.2(5) 1_555 1_555 n
C14 P3 C26 104.0(5) 1_555 1_555 n
C17 P3 C26 101.9(4) 1_555 1_555 n
NI2 P4 C20 112.4(4) 1_555 1_555 n
NI2 P4 C23 115.5(5) 1_555 1_555 n
NI2 P4 C26 118.9(4) 1_555 1_555 n
C20 P4 C23 103.8(4) 1_555 1_555 n
C20 P4 C26 101.3(5) 1_555 1_555 n
C23 P4 C26 103.1(4) 1_555 1_555 n
P1 C1 C2 109.9(4) 1_555 1_555 n
P1 C1 C3 114.7(4) 1_555 1_555 n
P1 C1 H1A 103.8(7) 1_555 1_555 n
C2 C1 C3 110.7(5) 1_555 1_555 n
C2 C1 H1A 106.3(7) 1_555 1_555 n
C3 C1 H1A 110.8(7) 1_555 1_555 n
C1 C2 H2A 109.3(10) 1_555 1_555 n
C1 C2 H2B 113.5(9) 1_555 1_555 n
C1 C2 H2C 111.2(10) 1_555 1_555 n
H2A C2 H2B 106.6(11) 1_555 1_555 n
H2A C2 H2C 106.3(13) 1_555 1_555 n
H2B C2 H2C 109.5(13) 1_555 1_555 n
C1 C3 H3A 112.4(8) 1_555 1_555 n
C1 C3 H3B 111.5(7) 1_555 1_555 n
C1 C3 H3C 113.3(8) 1_555 1_555 n
H3A C3 H3B 103.7(11) 1_555 1_555 n
H3A C3 H3C 107.6(11) 1_555 1_555 n
H3B C3 H3C 107.7(12) 1_555 1_555 n
P1 C4 C5 108.2(4) 1_555 1_555 n
P1 C4 C6 114.3(5) 1_555 1_555 n
P1 C4 H4A 104.8(8) 1_555 1_555 n
C5 C4 C6 109.3(5) 1_555 1_555 n
C5 C4 H4A 110.9(8) 1_555 1_555 n
C6 C4 H4A 109.3(8) 1_555 1_555 n
C4 C5 H5A 108.2(8) 1_555 1_555 n
C4 C5 H5B 110.8(8) 1_555 1_555 n
C4 C5 H5C 109.9(8) 1_555 1_555 n
H5A C5 H5B 110.0(14) 1_555 1_555 n
H5A C5 H5C 110.0(13) 1_555 1_555 n
H5B C5 H5C 108.0(11) 1_555 1_555 n
C4 C6 H6A 109.7(11) 1_555 1_555 n
C4 C6 H6B 113.4(9) 1_555 1_555 n
C4 C6 H6C 111.4(11) 1_555 1_555 n
H6A C6 H6B 105.6(14) 1_555 1_555 n
H6A C6 H6C 107.8(13) 1_555 1_555 n
H6B C6 H6C 108.7(13) 1_555 1_555 n
P2 C7 C8 110.2(5) 1_555 1_555 n
P2 C7 C9 113.6(4) 1_555 1_555 n
P2 C7 H7A 105.1(8) 1_555 1_555 n
C8 C7 C9 111.0(4) 1_555 1_555 n
C8 C7 H7A 105.9(8) 1_555 1_555 n
C9 C7 H7A 110.6(9) 1_555 1_555 n
C7 C8 H8A 107.4(10) 1_555 1_555 n
C7 C8 H8B 109.8(9) 1_555 1_555 n
C7 C8 H8C 114.0(9) 1_555 1_555 n
H8A C8 H8B 114.1(13) 1_555 1_555 n
H8A C8 H8C 107.3(12) 1_555 1_555 n
H8B C8 H8C 104.4(13) 1_555 1_555 n
C7 C9 H9A 111.4(8) 1_555 1_555 n
C7 C9 H9B 109.7(10) 1_555 1_555 n
C7 C9 H9C 109.4(9) 1_555 1_555 n
H9A C9 H9B 111.4(13) 1_555 1_555 n
H9A C9 H9C 107.2(12) 1_555 1_555 n
H9B C9 H9C 107.7(14) 1_555 1_555 n
P2 C10 C11 114.2(5) 1_555 1_555 n
P2 C10 C12 109.8(6) 1_555 1_555 n
P2 C10 H10A 104.9(9) 1_555 1_555 n
C11 C10 C12 109.8(5) 1_555 1_555 n
C11 C10 H10A 110.4(10) 1_555 1_555 n
C12 C10 H10A 107.5(9) 1_555 1_555 n
C10 C11 H11A 112.1(9) 1_555 1_555 n
C10 C11 H11B 107.3(10) 1_555 1_555 n
C10 C11 H11C 112.4(8) 1_555 1_555 n
H11A C11 H11B 108.2(12) 1_555 1_555 n
H11A C11 H11C 109.0(12) 1_555 1_555 n
H11B C11 H11C 107.6(13) 1_555 1_555 n
C10 C12 H12A 112.9(10) 1_555 1_555 n
C10 C12 H12B 111.9(10) 1_555 1_555 n
C10 C12 H12C 109.9(8) 1_555 1_555 n
H12A C12 H12B 107.8(13) 1_555 1_555 n
H12A C12 H12C 110.3(11) 1_555 1_555 n
H12B C12 H12C 103.7(13) 1_555 1_555 n
P1 C13 P2 118.1(5) 1_555 1_555 n
P1 C13 H13A 106.2(10) 1_555 1_555 n
P1 C13 H13B 108.7(9) 1_555 1_555 n
P2 C13 H13A 108.2(8) 1_555 1_555 n
P2 C13 H13B 109.3(9) 1_555 1_555 n
H13A C13 H13B 105.7(13) 1_555 1_555 n
P3 C14 C15 109.8(5) 1_555 1_555 n
P3 C14 C16 115.1(5) 1_555 1_555 n
P3 C14 H14A 102.4(9) 1_555 1_555 n
C15 C14 C16 111.4(5) 1_555 1_555 n
C15 C14 H14A 108.0(8) 1_555 1_555 n
C16 C14 H14A 109.5(9) 1_555 1_555 n
C14 C15 H15A 109.5(8) 1_555 1_555 n
C14 C15 H15B 108.7(8) 1_555 1_555 n
C14 C15 H15C 111.2(9) 1_555 1_555 n
H15A C15 H15B 109.8(12) 1_555 1_555 n
H15A C15 H15C 107.1(12) 1_555 1_555 n
H15B C15 H15C 110.5(12) 1_555 1_555 n
C14 C16 H16A 110.1(8) 1_555 1_555 n
C14 C16 H16B 112.5(8) 1_555 1_555 n
C14 C16 H16C 113.0(9) 1_555 1_555 n
H16A C16 H16B 107.3(13) 1_555 1_555 n
H16A C16 H16C 105.4(12) 1_555 1_555 n
H16B C16 H16C 108.1(12) 1_555 1_555 n
P3 C17 C18 113.9(5) 1_555 1_555 n
P3 C17 C19 108.1(5) 1_555 1_555 n
P3 C17 H17A 107.5(8) 1_555 1_555 n
C18 C17 C19 110.6(5) 1_555 1_555 n
C18 C17 H17A 111.1(10) 1_555 1_555 n
C19 C17 H17A 105.2(10) 1_555 1_555 n
C17 C18 H18A 110.6(10) 1_555 1_555 n
C17 C18 H18B 107.4(10) 1_555 1_555 n
C17 C18 H18C 110.5(9) 1_555 1_555 n
H18A C18 H18B 110.6(12) 1_555 1_555 n
H18A C18 H18C 105.8(13) 1_555 1_555 n
H18B C18 H18C 111.9(14) 1_555 1_555 n
C17 C19 H19A 109.6(11) 1_555 1_555 n
C17 C19 H19B 115.3(9) 1_555 1_555 n
C17 C19 H19C 111.3(10) 1_555 1_555 n
H19A C19 H19B 104.6(12) 1_555 1_555 n
H19A C19 H19C 109.5(12) 1_555 1_555 n
H19B C19 H19C 106.3(12) 1_555 1_555 n
P4 C20 C21 109.8(4) 1_555 1_555 n
P4 C20 C22 112.2(5) 1_555 1_555 n
P4 C20 H20A 106.3(8) 1_555 1_555 n
C21 C20 C22 110.2(5) 1_555 1_555 n
C21 C20 H20A 107.3(8) 1_555 1_555 n
C22 C20 H20A 110.8(7) 1_555 1_555 n
C20 C21 H21A 110.6(8) 1_555 1_555 n
C20 C21 H21B 111.5(8) 1_555 1_555 n
C20 C21 H21C 111.1(8) 1_555 1_555 n
H21A C21 H21B 109.2(13) 1_555 1_555 n
H21A C21 H21C 106.4(12) 1_555 1_555 n
H21B C21 H21C 107.9(11) 1_555 1_555 n
C20 C22 H22A 110.4(11) 1_555 1_555 n
C20 C22 H22B 109.7(9) 1_555 1_555 n
C20 C22 H22C 114.3(9) 1_555 1_555 n
H22A C22 H22B 104.1(14) 1_555 1_555 n
H22A C22 H22C 109.1(12) 1_555 1_555 n
H22B C22 H22C 108.7(13) 1_555 1_555 n
P4 C23 C24 110.4(4) 1_555 1_555 n
P4 C23 C25 114.3(5) 1_555 1_555 n
P4 C23 H23A 103.6(7) 1_555 1_555 n
C24 C23 C25 109.9(4) 1_555 1_555 n
C24 C23 H23A 105.9(8) 1_555 1_555 n
C25 C23 H23A 112.3(7) 1_555 1_555 n
C23 C24 H24A 112.7(9) 1_555 1_555 n
C23 C24 H24B 107.7(9) 1_555 1_555 n
C23 C24 H24C 112.0(9) 1_555 1_555 n
H24A C24 H24B 104.8(12) 1_555 1_555 n
H24A C24 H24C 106.3(11) 1_555 1_555 n
H24B C24 H24C 113.2(12) 1_555 1_555 n
C23 C25 H25A 110.7(11) 1_555 1_555 n
C23 C25 H25B 113.2(9) 1_555 1_555 n
C23 C25 H25C 111.1(8) 1_555 1_555 n
H25A C25 H25B 104.0(13) 1_555 1_555 n
H25A C25 H25C 108.5(13) 1_555 1_555 n
H25B C25 H25C 108.9(13) 1_555 1_555 n
P3 C26 P4 118.6(4) 1_555 1_555 n
P3 C26 H26B 108.1(8) 1_555 1_555 n
P3 C26 H26A 110.4(9) 1_555 1_555 n
P4 C26 H26B 105.2(10) 1_555 1_555 n
P4 C26 H26A 107.6(9) 1_555 1_555 n
H26B C26 H26A 106.2(11) 1_555 1_555 n
NI1 Ha NI2 177.5(11) 1_555 1_555 n

loop_
_geom_bond_atom_site_label_1
_geom_bond_atom_site_label_2
_geom_bond_distance
_geom_bond_site_symmetry_2
_geom_bond_publ_flag
NI1 CL1 2.250(6) 1_555 n
NI1 P1 2.218(8) 1_555 n
NI1 P3 2.201(8) 1_555 n
NI1 Ha 1.594(17) 1_555 n
NI2 CL2 2.279(6) 1_555 n
NI2 P2 2.222(9) 1_555 n
NI2 P4 2.196(8) 1_555 n
NI2 Ha 1.633(16) 1_555 n
CL1 NI1 2.250(6) 1_555 n
CL1 H14A 2.642(14) 1_555 n
CL2 NI2 2.279(6) 1_555 n
P1 NI1 2.218(8) 1_555 n
P1 C1 1.838(8) 1_555 n
P1 C4 1.862(9) 1_555 n
P1 C13 1.838(11) 1_555 n
P1 H1A 2.351(12) 1_555 n
P1 H4A 2.386(12) 1_555 n
P1 H13A 2.383(15) 1_555 n
P1 H13B 2.418(14) 1_555 n
P2 NI2 2.222(9) 1_555 n
P2 C7 1.845(10) 1_555 n
P2 C10 1.882(12) 1_555 n
P2 C13 1.784(10) 1_555 n
P2 H7A 2.374(14) 1_555 n
P2 H10A 2.405(15) 1_555 n
P2 H13A 2.363(13) 1_555 n
P2 H13B 2.378(13) 1_555 n
P3 NI1 2.201(8) 1_555 n
P3 C14 1.853(11) 1_555 n
P3 C17 1.866(10) 1_555 n
P3 C26 1.820(10) 1_555 n
P3 H14A 2.343(15) 1_555 n
P3 H17A 2.429(12) 1_555 n
P3 H26B 2.394(12) 1_555 n
P3 H26A 2.425(13) 1_555 n
P4 NI2 2.196(8) 1_555 n
P4 C20 1.870(10) 1_555 n
P4 C23 1.844(9) 1_555 n
P4 C26 1.859(11) 1_555 n
P4 H20A 2.413(13) 1_555 n
P4 H23A 2.354(12) 1_555 n
P4 H26B 2.387(14) 1_555 n
P4 H26A 2.422(15) 1_555 n
C1 P1 1.838(8) 1_555 n
C1 C2 1.532(9) 1_555 n
C1 C3 1.484(8) 1_555 n
C1 H1A 1.091(4) 1_555 n
C2 C1 1.532(9) 1_555 n
C2 H2A 1.088(4) 1_555 n
C2 H2B 1.091(4) 1_555 n
C2 H2C 1.090(4) 1_555 n
C3 C1 1.484(8) 1_555 n
C3 H3A 1.090(4) 1_555 n
C3 H3B 1.091(4) 1_555 n
C3 H3C 1.091(4) 1_555 n
C4 P1 1.862(9) 1_555 n
C4 C5 1.530(8) 1_555 n
C4 C6 1.542(10) 1_555 n
C4 H4A 1.090(4) 1_555 n
C5 C4 1.530(8) 1_555 n
C5 H5A 1.091(4) 1_555 n
C5 H5B 1.092(4) 1_555 n
C5 H5C 1.091(4) 1_555 n
C6 C4 1.542(10) 1_555 n
C6 H6A 1.091(4) 1_555 n
C6 H6B 1.091(4) 1_555 n
C6 H6C 1.088(4) 1_555 n
C7 P2 1.845(10) 1_555 n
C7 C8 1.527(9) 1_555 n
C7 C9 1.532(8) 1_555 n
C7 H7A 1.090(4) 1_555 n
C8 C7 1.527(9) 1_555 n
C8 H8A 1.091(4) 1_555 n
C8 H8B 1.090(4) 1_555 n
C8 H8C 1.089(4) 1_555 n
C9 C7 1.532(8) 1_555 n
C9 H9A 1.091(4) 1_555 n
C9 H9B 1.090(4) 1_555 n
C9 H9C 1.090(4) 1_555 n
C10 P2 1.882(12) 1_555 n
C10 C11 1.538(10) 1_555 n
C10 C12 1.533(9) 1_555 n
C10 H10A 1.089(4) 1_555 n
C11 C10 1.538(10) 1_555 n
C11 H11A 1.092(4) 1_555 n
C11 H11B 1.091(4) 1_555 n
C11 H11C 1.091(4) 1_555 n
C12 C10 1.533(9) 1_555 n
C12 H12A 1.092(4) 1_555 n
C12 H12B 1.089(4) 1_555 n
C12 H12C 1.091(4) 1_555 n
C13 P1 1.838(11) 1_555 n
C13 P2 1.784(10) 1_555 n
C13 H13A 1.089(4) 1_555 n
C13 H13B 1.090(4) 1_555 n
C14 P3 1.853(11) 1_555 n
C14 C15 1.544(8) 1_555 n
C14 C16 1.521(9) 1_555 n
C14 H14A 1.090(4) 1_555 n
C15 C14 1.544(8) 1_555 n
C15 H15A 1.092(4) 1_555 n
C15 H15B 1.092(4) 1_555 n
C15 H15C 1.091(4) 1_555 n
C16 C14 1.521(9) 1_555 n
C16 H16A 1.090(4) 1_555 n
C16 H16B 1.090(4) 1_555 n
C16 H16C 1.091(4) 1_555 n
C17 P3 1.866(10) 1_555 n
C17 C18 1.546(9) 1_555 n
C17 C19 1.516(10) 1_555 n
C17 H17A 1.092(4) 1_555 n
C18 C17 1.546(9) 1_555 n
C18 H18A 1.090(4) 1_555 n
C18 H18B 1.093(4) 1_555 n
C18 H18C 1.093(4) 1_555 n
C19 C17 1.516(10) 1_555 n
C19 H17A 2.088(14) 1_555 n
C19 H19A 1.089(4) 1_555 n
C19 H19B 1.091(4) 1_555 n
C19 H19C 1.090(4) 1_555 n
C20 P4 1.870(10) 1_555 n
C20 C21 1.519(8) 1_555 n
C20 C22 1.519(9) 1_555 n
C20 H20A 1.089(4) 1_555 n
C21 C20 1.519(8) 1_555 n
C21 H21A 1.094(4) 1_555 n
C21 H21B 1.091(4) 1_555 n
C21 H21C 1.089(4) 1_555 n
C22 C20 1.519(9) 1_555 n
C22 H22A 1.090(4) 1_555 n
C22 H22B 1.089(4) 1_555 n
C22 H22C 1.089(4) 1_555 n
C23 P4 1.844(9) 1_555 n
C23 C24 1.517(9) 1_555 n
C23 C25 1.528(9) 1_555 n
C23 H23A 1.092(4) 1_555 n
C24 C23 1.517(9) 1_555 n
C24 H23A 2.098(11) 1_555 n
C24 H24A 1.086(4) 1_555 n
C24 H24B 1.089(4) 1_555 n
C24 H24C 1.089(4) 1_555 n
C25 C23 1.528(9) 1_555 n
C25 H25A 1.090(4) 1_555 n
C25 H25B 1.091(4) 1_555 n
C25 H25C 1.089(4) 1_555 n
C26 P3 1.820(10) 1_555 n
C26 P4 1.859(11) 1_555 n
C26 H26B 1.089(4) 1_555 n
C26 H26A 1.089(4) 1_555 n
H1A P1 2.351(12) 1_555 n
H1A C1 1.091(4) 1_555 n
H2A C2 1.088(4) 1_555 n
H2A H2B 1.747(13) 1_555 n
H2A H2C 1.742(15) 1_555 n
H2B C2 1.091(4) 1_555 n
H2B H2A 1.747(13) 1_555 n
H2B H2C 1.781(15) 1_555 n
H2C C2 1.090(4) 1_555 n
H2C H2A 1.742(15) 1_555 n
H2C H2B 1.781(15) 1_555 n
H3A C3 1.090(4) 1_555 n
H3A H3B 1.715(14) 1_555 n
H3A H3C 1.760(13) 1_555 n
H3B C3 1.091(4) 1_555 n
H3B H3A 1.715(14) 1_555 n
H3B H3C 1.762(14) 1_555 n
H3C C3 1.091(4) 1_555 n
H3C H3A 1.760(13) 1_555 n
H3C H3B 1.762(14) 1_555 n
H4A P1 2.386(12) 1_555 n
H4A C4 1.090(4) 1_555 n
H5A C5 1.091(4) 1_555 n
H5A H5B 1.789(16) 1_555 n
H5A H5C 1.787(14) 1_555 n
H5B C5 1.092(4) 1_555 n
H5B H5A 1.789(16) 1_555 n
H5B H5C 1.766(13) 1_555 n
H5C C5 1.091(4) 1_555 n
H5C H5A 1.787(14) 1_555 n
H5C H5B 1.766(13) 1_555 n
H6A C6 1.091(4) 1_555 n
H6A H6B 1.738(16) 1_555 n
H6A H6C 1.761(16) 1_555 n
H6B C6 1.091(4) 1_555 n
H6B H6A 1.738(16) 1_555 n
H6B H6C 1.770(15) 1_555 n
H6C C6 1.088(4) 1_555 n
H6C H6A 1.761(16) 1_555 n
H6C H6B 1.770(15) 1_555 n
H7A P2 2.374(14) 1_555 n
H7A C7 1.090(4) 1_555 n
H8A C8 1.091(4) 1_555 n
H8A H8B 1.830(14) 1_555 n
H8A H8C 1.756(15) 1_555 n
H8B C8 1.090(4) 1_555 n
H8B H8A 1.830(14) 1_555 n
H8B H8C 1.721(16) 1_555 n
H8C C8 1.089(4) 1_555 n
H8C H8A 1.756(15) 1_555 n
H8C H8B 1.721(16) 1_555 n
H9A C9 1.091(4) 1_555 n
H9A H9B 1.801(14) 1_555 n
H9A H9C 1.755(14) 1_555 n
H9B C9 1.090(4) 1_555 n
H9B H9A 1.801(14) 1_555 n
H9B H9C 1.760(16) 1_555 n
H9C C9 1.090(4) 1_555 n
H9C H9A 1.755(14) 1_555 n
H9C H9B 1.760(16) 1_555 n
H10A P2 2.405(15) 1_555 n
H10A C10 1.089(4) 1_555 n
H11A C11 1.092(4) 1_555 n
H11A H11B 1.767(14) 1_555 n
H11A H11C 1.777(14) 1_555 n
H11B C11 1.091(4) 1_555 n
H11B H11A 1.767(14) 1_555 n
H11B H11C 1.760(15) 1_555 n
H11C C11 1.091(4) 1_555 n
H11C H11A 1.777(14) 1_555 n
H11C H11B 1.760(15) 1_555 n
H12A C12 1.092(4) 1_555 n
H12A H12B 1.762(15) 1_555 n
H12A H12C 1.792(12) 1_555 n
H12B C12 1.089(4) 1_555 n
H12B H12A 1.762(15) 1_555 n
H12B H12C 1.714(16) 1_555 n
H12C C12 1.091(4) 1_555 n
H12C H12A 1.792(12) 1_555 n
H12C H12B 1.714(16) 1_555 n
H13A P1 2.383(15) 1_555 n
H13A P2 2.363(13) 1_555 n
H13A C13 1.089(4) 1_555 n
H13A H13B 1.736(15) 1_555 n
H13B P1 2.418(14) 1_555 n
H13B P2 2.378(13) 1_555 n
H13B C13 1.090(4) 1_555 n
H13B H13A 1.736(15) 1_555 n
H14A CL1 2.642(14) 1_555 n
H14A P3 2.343(15) 1_555 n
H14A C14 1.090(4) 1_555 n
H15A C15 1.092(4) 1_555 n
H15A H15B 1.787(14) 1_555 n
H15A H15C 1.756(14) 1_555 n
H15B C15 1.092(4) 1_555 n
H15B H15A 1.787(14) 1_555 n
H15B H15C 1.794(13) 1_555 n
H15C C15 1.091(4) 1_555 n
H15C H15A 1.756(14) 1_555 n
H15C H15B 1.794(13) 1_555 n
H16A C16 1.090(4) 1_555 n
H16A H16B 1.756(15) 1_555 n
H16A H16C 1.735(14) 1_555 n
H16B C16 1.090(4) 1_555 n
H16B H16A 1.756(15) 1_555 n
H16B H16C 1.765(14) 1_555 n
H16C C16 1.091(4) 1_555 n
H16C H16A 1.735(14) 1_555 n
H16C H16B 1.765(14) 1_555 n
H17A P3 2.429(12) 1_555 n
H17A C17 1.092(4) 1_555 n
H17A C19 2.088(14) 1_555 n
H18A C18 1.090(4) 1_555 n
H18A H18B 1.795(14) 1_555 n
H18A H18C 1.741(15) 1_555 n
H18B C18 1.093(4) 1_555 n
H18B H18A 1.795(14) 1_555 n
H18B H18C 1.811(15) 1_555 n
H18C C18 1.093(4) 1_555 n
H18C H18A 1.741(15) 1_555 n
H18C H18B 1.811(15) 1_555 n
H19A C19 1.089(4) 1_555 n
H19A H19B 1.724(15) 1_555 n
H19A H19C 1.779(13) 1_555 n
H19B C19 1.091(4) 1_555 n
H19B H19A 1.724(15) 1_555 n
H19B H19C 1.745(14) 1_555 n
H19C C19 1.090(4) 1_555 n
H19C H19A 1.779(13) 1_555 n
H19C H19B 1.745(14) 1_555 n
H20A P4 2.413(13) 1_555 n
H20A C20 1.089(4) 1_555 n
H21A C21 1.094(4) 1_555 n
H21A H21B 1.781(15) 1_555 n
H21A H21C 1.747(14) 1_555 n
H21B C21 1.091(4) 1_555 n
H21B H21A 1.781(15) 1_555 n
H21B H21C 1.762(13) 1_555 n
H21C C21 1.089(4) 1_555 n
H21C H21A 1.747(14) 1_555 n
H21C H21B 1.762(13) 1_555 n
H22A C22 1.090(4) 1_555 n
H22A H22B 1.719(17) 1_555 n
H22A H22C 1.775(14) 1_555 n
H22B C22 1.089(4) 1_555 n
H22B H22A 1.719(17) 1_555 n
H22B H22C 1.770(15) 1_555 n
H22C C22 1.089(4) 1_555 n
H22C H22A 1.775(14) 1_555 n
H22C H22B 1.770(15) 1_555 n
H23A P4 2.354(12) 1_555 n
H23A C23 1.092(4) 1_555 n
H23A C24 2.098(11) 1_555 n
H24A C24 1.086(4) 1_555 n
H24A H24B 1.723(14) 1_555 n
H24A H24C 1.741(13) 1_555 n
H24B C24 1.089(4) 1_555 n
H24B H24A 1.723(14) 1_555 n
H24B H24C 1.819(13) 1_555 n
H24C C24 1.089(4) 1_555 n
H24C H24A 1.741(13) 1_555 n
H24C H24B 1.819(13) 1_555 n
H25A C25 1.090(4) 1_555 n
H25A H25B 1.719(15) 1_555 n
H25A H25C 1.769(15) 1_555 n
H25B C25 1.091(4) 1_555 n
H25B H25A 1.719(15) 1_555 n
H25B H25C 1.774(15) 1_555 n
H25C C25 1.089(4) 1_555 n
H25C H25A 1.769(15) 1_555 n
H25C H25B 1.774(15) 1_555 n
H26B P3 2.394(12) 1_555 n
H26B P4 2.387(14) 1_555 n
H26B C26 1.089(4) 1_555 n
H26B H26A 1.742(13) 1_555 n
H26A P3 2.425(13) 1_555 n
H26A P4 2.422(15) 1_555 n
H26A C26 1.089(4) 1_555 n
H26A H26B 1.742(13) 1_555 n
Ha NI1 1.594(17) 1_555 n
Ha NI2 1.633(16) 1_555 n
